data_4322361
loop_
_publ_author_name
'Bel\'en Albela'
'Eberhard Bothe'
'Oliver Brosch'
'Katsura Mochizuki'
'Thomas Weyherm\"uller'
'Karl Wieghardt'

_publ_section_title
;
 Redox Chemistry of (1,4,7-Tris(4-tert-butyl-2-mercaptobenzyl)-1,4,7-
 triazacyclononane)ruthenium(III), [RuIIIL]: Synthesis and
 Characterization of [RuII2(L-L)](BPh4)4.10CH3CN and [LRuRuRuL](PF6)2.H2O
;
_journal_name_full 'Inorganic Chemistry'
_journal_page_first 5131
_journal_page_last 5138
_journal_paper_doi 10.1021/ic9906297
_journal_volume 38
_journal_year 1999
_chemical_formula_structural '[C78 H102 N6 Ru3 S6]2+, 2 (PF6), H2O'
_chemical_formula_sum 'C78 H110 F12 N6 O P2 Ru3 S6'
_chemical_formula_weight 1933.23
_chemical_name_systematic
; 
 ? 
;
_space_group_IT_number 14
_symmetry_cell_setting monoclinic
_symmetry_space_group_name_Hall '-P 2yn'
_symmetry_space_group_name_H-M 'P 1 21/n 1'
_atom_sites_solution_hydrogens geom
_atom_sites_solution_primary direct
_atom_sites_solution_secondary difmap
_audit_creation_method SHELXL
_cell_angle_alpha 90.00
_cell_angle_beta 91.69(3)
_cell_angle_gamma 90.00
_cell_formula_units_Z 4
_cell_length_a 18.755(3)
_cell_length_b 22.278(4)
_cell_length_c 21.920(4)
_cell_measurement_reflns_used 28
_cell_measurement_temperature 293(2)
_cell_measurement_theta_max 14.34
_cell_measurement_theta_min 7.60
_cell_volume 9155(3)
_computing_structure_refinement 'SHELXL-93 (Sheldrick, 1993)'
_computing_structure_solution 'SHELXS-86 (Sheldrick, 1990)'
_diffrn_ambient_temperature 293(2)
_diffrn_measurement_device 'Siemens P4'
_diffrn_measurement_method 2\q/\w
_diffrn_radiation_monochromator graphite
_diffrn_radiation_source 'fine-focus sealed tube'
_diffrn_radiation_type MoK\a
_diffrn_radiation_wavelength 0.71073
_diffrn_reflns_av_R_equivalents 0.0585
_diffrn_reflns_av_sigmaI/netI 0.1376
_diffrn_reflns_limit_h_max 20
_diffrn_reflns_limit_h_min 0
_diffrn_reflns_limit_k_max 24
_diffrn_reflns_limit_k_min 0
_diffrn_reflns_limit_l_max 23
_diffrn_reflns_limit_l_min -23
_diffrn_reflns_number 12351
_diffrn_reflns_theta_max 22.50
_diffrn_reflns_theta_min 1.83
_diffrn_standards_decay_% 0
_diffrn_standards_interval_count 150
_diffrn_standards_number 3
_exptl_absorpt_coefficient_mu 0.728
_exptl_crystal_colour red-brown
_exptl_crystal_density_diffrn 1.403
_exptl_crystal_description 'opaque block'
_exptl_crystal_F_000 3976
_exptl_crystal_size_max 0.42
_exptl_crystal_size_mid 0.40
_exptl_crystal_size_min 0.28
_refine_diff_density_max 1.139
_refine_diff_density_min -0.846
_refine_diff_density_rms 0.146
_refine_ls_extinction_method none
_refine_ls_goodness_of_fit_all 1.018
_refine_ls_goodness_of_fit_obs 1.122
_refine_ls_matrix_type full
_refine_ls_number_parameters 914
_refine_ls_number_reflns 11761
_refine_ls_number_restraints 0
_refine_ls_restrained_S_all 1.051
_refine_ls_restrained_S_obs 1.122
_refine_ls_R_factor_all 0.1708
_refine_ls_R_factor_obs 0.0842
_refine_ls_shift/esd_max 0.011
_refine_ls_shift/esd_mean 0.001
_refine_ls_structure_factor_coef Fsqd
_refine_ls_weighting_details 'w=1/[\s^2^(Fo^2^)+(0.1182P)^2^+46.0822P] where P=(Fo^2^+2Fc^2^)/3'
_refine_ls_weighting_scheme calc
_refine_ls_wR_factor_all 0.2612
_refine_ls_wR_factor_obs 0.1999
_reflns_number_observed 6395
_reflns_number_total 11928
_reflns_observed_criterion >2sigma(I)
_cod_data_source_file ic9906297_2.cif
_cod_data_source_block 3
_cod_depositor_comments
;
The following automatic conversions were performed:

'_refine_ls_weighting_scheme' value 'calc
w=1/[\s^2^(Fo^2^)+(0.1182P)^2^+46.0822P] where P=(Fo^2^+2Fc^2^)/3'
was changed to 'calc'. New tag '_refine_ls_weighting_details' was
created. The value of the new tag was set to
'w=1/[\s^2^(Fo^2^)+(0.1182P)^2^+46.0822P] where P=(Fo^2^+2Fc^2^)/3'.

Automatic conversion script
Id: cif_fix_values 3143 2015-03-26 13:38:13Z robertas 
;
_cod_original_cell_volume 9154.7(28)
_cod_database_code 4322361

loop_
_symmetry_equiv_pos_as_xyz
'x, y, z'
'-x+1/2, y+1/2, -z+1/2'
'-x, -y, -z'
'x-1/2, -y-1/2, z-1/2'

loop_
_atom_site_aniso_label
_atom_site_aniso_U_11
_atom_site_aniso_U_22
_atom_site_aniso_U_33
_atom_site_aniso_U_23
_atom_site_aniso_U_13
_atom_site_aniso_U_12
Ru1 0.0307(6) 0.0379(7) 0.0328(7) -0.0067(5) -0.0008(5) 0.0017(5)
Ru2 0.0342(7) 0.0361(7) 0.0311(7) -0.0036(6) -0.0024(5) 0.0025(6)
Ru3 0.0330(7) 0.0394(7) 0.0368(7) -0.0025(6) 0.0022(5) 0.0032(6)
S1 0.032(2) 0.052(2) 0.033(2) -0.001(2) -0.003(2) 0.008(2)
S2 0.036(2) 0.039(2) 0.037(2) -0.009(2) -0.006(2) 0.004(2)
S3 0.032(2) 0.036(2) 0.039(2) -0.011(2) 0.004(2) 0.000(2)
S4 0.036(2) 0.041(2) 0.030(2) -0.004(2) 0.002(2) 0.012(2)
S5 0.036(2) 0.045(2) 0.038(2) -0.009(2) 0.003(2) -0.001(2)
S6 0.037(2) 0.036(2) 0.034(2) 0.003(2) -0.002(2) 0.006(2)
N1 0.050(8) 0.035(7) 0.035(7) -0.006(6) 0.002(6) 0.007(6)
N2 0.055(8) 0.029(7) 0.038(7) 0.009(6) -0.005(6) 0.006(6)
N3 0.031(7) 0.057(8) 0.023(6) 0.009(6) 0.000(5) 0.000(6)
N4 0.050(8) 0.020(6) 0.055(8) -0.012(6) 0.005(6) 0.009(6)
N5 0.053(8) 0.053(8) 0.024(6) 0.005(6) 0.000(6) 0.010(7)
N6 0.035(7) 0.069(10) 0.067(10) 0.012(8) 0.000(7) 0.001(7)
C1 0.051(10) 0.054(10) 0.035(9) 0.005(8) -0.001(8) 0.010(8)
C2 0.057(10) 0.059(11) 0.035(9) -0.010(8) -0.003(8) 0.005(9)
C3 0.061(11) 0.045(10) 0.042(9) -0.006(8) 0.014(8) -0.010(9)
C4 0.048(10) 0.036(9) 0.068(11) -0.004(8) -0.010(9) -0.008(8)
C5 0.046(10) 0.059(11) 0.037(9) 0.006(8) 0.010(7) 0.009(8)
C6 0.044(9) 0.041(9) 0.031(8) -0.003(7) 0.011(7) 0.002(7)
C7 0.051(10) 0.061(11) 0.032(8) -0.007(8) -0.009(7) 0.005(9)
C8 0.049(10) 0.063(11) 0.025(8) 0.000(8) 0.008(7) 0.009(8)
C9 0.040(9) 0.047(10) 0.047(10) -0.018(8) -0.008(8) 0.018(8)
C10 0.035(9) 0.057(10) 0.037(9) -0.014(8) -0.002(7) -0.005(8)
C11 0.033(9) 0.058(11) 0.055(11) -0.009(9) -0.007(8) 0.011(8)
C12 0.047(11) 0.108(16) 0.041(10) -0.004(10) -0.017(8) 0.001(11)
C13 0.049(11) 0.121(17) 0.037(10) -0.015(10) -0.006(8) -0.018(11)
C14 0.051(10) 0.062(12) 0.062(11) -0.007(10) -0.012(9) -0.001(9)
C15 0.058(13) 0.096(17) 0.147(22) -0.045(16) -0.021(13) 0.015(12)
C16 0.033(10) 0.211(27) 0.056(12) -0.042(15) -0.014(9) 0.013(13)
C17 0.053(12) 0.092(16) 0.111(17) -0.009(14) 0.001(12) 0.002(11)
C18 0.049(10) 0.041(10) 0.047(10) -0.003(8) 0.003(8) 0.012(8)
C19 0.037(9) 0.044(10) 0.045(9) -0.010(8) 0.006(7) 0.009(8)
C20 0.035(8) 0.031(9) 0.047(9) -0.012(7) 0.008(7) 0.002(7)
C21 0.047(9) 0.057(11) 0.039(9) -0.007(8) -0.009(8) -0.001(8)
C22 0.040(9) 0.066(12) 0.054(10) -0.035(10) -0.021(8) 0.005(9)
C23 0.065(12) 0.047(11) 0.077(13) -0.020(10) -0.008(10) 0.013(9)
C24 0.058(11) 0.051(11) 0.060(11) 0.000(9) -0.014(9) 0.006(9)
C25 0.072(12) 0.046(11) 0.063(11) -0.025(9) -0.006(10) 0.016(9)
C30 0.034(9) 0.047(10) 0.039(9) -0.007(7) -0.001(7) 0.008(8)
C31 0.035(8) 0.029(8) 0.036(8) -0.001(7) 0.014(7) 0.007(7)
C32 0.046(9) 0.039(9) 0.030(8) 0.003(7) -0.001(7) -0.001(7)
C33 0.043(9) 0.036(9) 0.046(9) -0.003(7) 0.015(8) 0.017(8)
C34 0.040(10) 0.068(12) 0.049(10) -0.006(9) 0.018(8) 0.010(9)
C35 0.045(10) 0.044(10) 0.061(11) 0.003(8) 0.010(8) -0.017(8)
C36 0.060(11) 0.046(10) 0.057(11) 0.003(9) 0.032(9) 0.010(9)
C37 0.067(12) 0.053(11) 0.071(12) 0.010(10) 0.014(10) 0.011(9)
C38 0.131(20) 0.077(15) 0.066(14) -0.011(12) 0.018(13) -0.013(14)
C39 0.095(16) 0.051(13) 0.145(21) -0.004(13) 0.058(15) 0.007(11)
C40 0.047(10) 0.050(11) 0.058(11) 0.013(9) 0.009(8) 0.003(8)
C41 0.051(10) 0.056(11) 0.037(9) 0.007(8) -0.010(8) 0.007(8)
C42 0.055(11) 0.065(12) 0.053(11) 0.006(9) 0.016(9) 0.000(9)
C43 0.049(10) 0.078(12) 0.025(8) -0.004(8) 0.015(7) 0.010(9)
C44 0.047(10) 0.046(11) 0.087(13) 0.014(10) 0.005(9) -0.002(9)
C45 0.044(10) 0.059(12) 0.080(13) -0.003(10) 0.009(9) -0.016(9)
C46 0.069(11) 0.032(9) 0.044(9) -0.007(7) -0.005(8) -0.003(8)
C47 0.042(9) 0.038(10) 0.052(10) 0.017(8) 0.000(8) 0.002(8)
C48 0.039(10) 0.067(12) 0.045(10) 0.010(9) -0.002(8) 0.006(9)
C49 0.030(9) 0.067(12) 0.050(10) 0.004(9) 0.007(7) 0.004(8)
C50 0.035(9) 0.067(12) 0.054(10) -0.013(9) 0.010(8) 0.002(9)
C51 0.041(11) 0.063(13) 0.088(14) -0.013(11) 0.005(10) 0.015(9)
C52 0.070(13) 0.034(9) 0.066(12) 0.002(9) 0.003(10) 0.005(9)
C53 0.049(10) 0.044(10) 0.076(12) -0.008(9) -0.005(9) 0.006(8)
C57 0.041(9) 0.057(11) 0.034(9) -0.001(8) -0.007(7) 0.008(8)
C58 0.040(9) 0.050(10) 0.035(9) -0.015(8) 0.007(7) 0.000(8)
C59 0.031(8) 0.040(9) 0.033(8) -0.006(7) 0.007(7) 0.000(7)
C60 0.041(9) 0.055(11) 0.044(10) -0.008(8) 0.002(7) 0.009(8)
C61 0.044(9) 0.054(10) 0.016(7) 0.004(7) -0.003(6) 0.010(8)
C62 0.086(13) 0.042(10) 0.040(10) -0.015(8) 0.008(9) 0.009(9)
C63 0.064(11) 0.048(10) 0.036(9) -0.001(8) -0.010(8) 0.007(9)
C64 0.063(11) 0.051(10) 0.040(9) 0.005(8) -0.001(8) 0.015(9)
C65 0.100(15) 0.033(10) 0.087(14) -0.013(10) 0.007(12) 0.000(10)
C66 0.138(19) 0.045(11) 0.060(12) 0.004(9) -0.004(12) 0.037(12)
C67 0.054(11) 0.068(13) 0.106(16) -0.011(12) 0.014(11) 0.014(10)
C68 0.027(8) 0.096(14) 0.047(10) 0.021(10) 0.009(7) -0.005(9)
C69 0.035(9) 0.057(11) 0.067(12) 0.021(9) -0.003(9) -0.005(8)
C70 0.050(10) 0.049(10) 0.041(10) -0.004(8) -0.012(8) -0.015(8)
C71 0.044(10) 0.057(11) 0.052(10) 0.002(9) -0.003(8) 0.006(8)
C72 0.070(13) 0.056(12) 0.066(12) -0.010(10) -0.031(11) -0.001(10)
C73 0.041(11) 0.080(15) 0.106(18) -0.009(13) -0.020(12) 0.000(10)
C74 0.039(11) 0.076(14) 0.090(15) 0.001(12) 0.006(10) -0.017(10)
C75 0.083(14) 0.064(13) 0.069(13) -0.015(10) -0.037(11) 0.010(11)
P1 0.079(5) 0.141(7) 0.136(7) -0.075(6) 0.006(4) 0.034(5)
P2 0.120(8) 0.257(15) 0.191(11) 0.018(11) 0.093(8) 0.000(9)

loop_
_atom_site_label
_atom_site_type_symbol
_atom_site_fract_x
_atom_site_fract_y
_atom_site_fract_z
_atom_site_U_iso_or_equiv
_atom_site_thermal_displace_type
_atom_site_occupancy
_atom_site_calc_flag
_atom_site_refinement_flags
_atom_site_disorder_group
Ru1 Ru 0.26137(6) 0.16132(5) 0.14069(5) 0.0338(3) Uani 1 d . .
Ru2 Ru 0.20563(6) 0.08203(5) 0.22447(5) 0.0339(3) Uani 1 d . .
Ru3 Ru 0.31637(6) 0.23883(5) 0.05479(5) 0.0364(3) Uani 1 d . .
S1 S 0.3276(2) 0.0904(2) 0.2052(2) 0.0389(9) Uani 1 d . .
S2 S 0.1759(2) 0.0835(2) 0.1209(2) 0.0375(9) Uani 1 d . .
S3 S 0.1979(2) 0.1856(2) 0.2295(2) 0.0357(9) Uani 1 d . .
S4 S 0.3441(2) 0.1375(2) 0.0633(2) 0.0357(9) Uani 1 d . .
S5 S 0.3298(2) 0.2501(2) 0.1593(2) 0.0398(9) Uani 1 d . .
S6 S 0.1968(2) 0.2185(2) 0.0665(2) 0.0357(9) Uani 1 d . .
N1 N 0.2181(6) 0.0759(5) 0.3219(5) 0.040(3) Uani 1 d . .
N2 N 0.2130(6) -0.0149(5) 0.2298(5) 0.041(3) Uani 1 d . .
N3 N 0.0957(6) 0.0652(5) 0.2441(5) 0.037(3) Uani 1 d . .
N4 N 0.3038(6) 0.3336(5) 0.0421(5) 0.041(3) Uani 1 d . .
N5 N 0.3030(7) 0.2379(6) -0.0421(5) 0.043(3) Uani 1 d . .
N6 N 0.4250(6) 0.2586(6) 0.0351(6) 0.057(4) Uani 1 d . .
C1 C 0.2326(8) 0.0121(7) 0.3394(6) 0.047(4) Uani 1 d . .
H1A H 0.2682(8) 0.0112(7) 0.3724(6) 0.056 Uiso 1 calc R .
H1B H 0.1892(8) -0.0057(7) 0.3543(6) 0.056 Uiso 1 calc R .
C2 C 0.2583(8) -0.0247(7) 0.2875(6) 0.051(4) Uani 1 d . .
H2A H 0.2571(8) -0.0669(7) 0.2985(6) 0.061 Uiso 1 calc R .
H2B H 0.3074(8) -0.0142(7) 0.2798(6) 0.061 Uiso 1 calc R .
C3 C 0.1401(8) -0.0411(7) 0.2359(7) 0.049(4) Uani 1 d . .
H3A H 0.1342(8) -0.0535(7) 0.2779(7) 0.059 Uiso 1 calc R .
H3B H 0.1359(8) -0.0766(7) 0.2103(7) 0.059 Uiso 1 calc R .
C4 C 0.0817(8) 0.0021(6) 0.2182(8) 0.051(4) Uani 1 d . .
H4A H 0.0368(8) -0.0127(6) 0.2330(8) 0.061 Uiso 1 calc R .
H4B H 0.0775(8) 0.0044(6) 0.1740(8) 0.061 Uiso 1 calc R .
C5 C 0.0877(8) 0.0639(7) 0.3128(6) 0.047(4) Uani 1 d . .
H5A H 0.0431(8) 0.0830(7) 0.3230(6) 0.057 Uiso 1 calc R .
H5B H 0.0860(8) 0.0226(7) 0.3266(6) 0.057 Uiso 1 calc R .
C6 C 0.1476(7) 0.0953(7) 0.3449(6) 0.038(4) Uani 1 d . .
H6A H 0.1460(7) 0.0871(7) 0.3883(6) 0.046 Uiso 1 calc R .
H6B H 0.1424(7) 0.1382(7) 0.3391(6) 0.046 Uiso 1 calc R .
C7 C 0.2739(8) 0.1165(7) 0.3493(7) 0.048(4) Uani 1 d . .
H7A H 0.2707(8) 0.1150(7) 0.3934(7) 0.058 Uiso 1 calc R .
H7B H 0.2632(8) 0.1573(7) 0.3367(7) 0.058 Uiso 1 calc R .
C8 C 0.3495(8) 0.1026(7) 0.3331(6) 0.045(4) Uani 1 d . .
C9 C 0.3783(8) 0.1010(7) 0.2764(7) 0.045(4) Uani 1 d . .
C10 C 0.4525(7) 0.0935(7) 0.2706(7) 0.043(4) Uani 1 d . .
H10 H 0.4714(7) 0.0926(7) 0.2319(7) 0.052 Uiso 1 calc R .
C11 C 0.4980(8) 0.0874(7) 0.3217(7) 0.049(4) Uani 1 d . .
C12 C 0.4681(9) 0.0864(9) 0.3784(7) 0.066(5) Uani 1 d . .
H12 H 0.4969(9) 0.0802(9) 0.4131(7) 0.079 Uiso 1 calc R .
C13 C 0.3972(9) 0.0944(9) 0.3837(7) 0.069(6) Uani 1 d . .
H13 H 0.3788(9) 0.0944(9) 0.4226(7) 0.083 Uiso 1 calc R .
C14 C 0.5785(9) 0.0767(8) 0.3141(8) 0.059(5) Uani 1 d . .
C15 C 0.5902(10) 0.0154(10) 0.2898(11) 0.101(8) Uani 1 d . .
H15A H 0.5638(10) 0.0107(10) 0.2519(11) 0.152 Uiso 1 calc R .
H15B H 0.5743(10) -0.0137(10) 0.3187(11) 0.152 Uiso 1 calc R .
H15C H 0.6401(10) 0.0096(10) 0.2832(11) 0.152 Uiso 1 calc R .
C16 C 0.6206(8) 0.0848(11) 0.3749(8) 0.100(9) Uani 1 d . .
H16A H 0.6128(8) 0.1245(11) 0.3903(8) 0.150 Uiso 1 calc R .
H16B H 0.6706(8) 0.0791(11) 0.3684(8) 0.150 Uiso 1 calc R .
H16C H 0.6047(8) 0.0558(11) 0.4039(8) 0.150 Uiso 1 calc R .
C17 C 0.6087(9) 0.1220(9) 0.2675(10) 0.085(6) Uani 1 d . .
H17A H 0.6019(9) 0.1622(9) 0.2820(10) 0.128 Uiso 1 calc R .
H17B H 0.5842(9) 0.1172(9) 0.2287(10) 0.128 Uiso 1 calc R .
H17C H 0.6587(9) 0.1147(9) 0.2629(10) 0.128 Uiso 1 calc R .
C18 C 0.2517(8) -0.0417(7) 0.1776(6) 0.046(4) Uani 1 d . .
H18A H 0.2600(8) -0.0838(7) 0.1866(6) 0.055 Uiso 1 calc R .
H18B H 0.2981(8) -0.0226(7) 0.1759(6) 0.055 Uiso 1 calc R .
C19 C 0.2167(8) -0.0377(7) 0.1152(7) 0.042(4) Uani 1 d . .
C20 C 0.1893(7) 0.0130(6) 0.0851(7) 0.038(4) Uani 1 d . .
C21 C 0.1600(8) 0.0076(7) 0.0265(7) 0.048(4) Uani 1 d . .
H21 H 0.1434(8) 0.0421(7) 0.0069(7) 0.057 Uiso 1 calc R .
C22 C 0.1541(8) -0.0458(8) -0.0039(7) 0.054(5) Uani 1 d . .
C23 C 0.1825(9) -0.0963(8) 0.0248(8) 0.063(5) Uani 1 d . .
H23 H 0.1814(9) -0.1331(8) 0.0048(8) 0.076 Uiso 1 calc R .
C24 C 0.2119(9) -0.0923(8) 0.0819(8) 0.057(5) Uani 1 d . .
H24 H 0.2298(9) -0.1271(8) 0.1002(8) 0.068 Uiso 1 calc R .
C25 C 0.1130(10) -0.0515(8) -0.0655(8) 0.060(5) Uani 1 d . .
C26X C 0.1258(25) 0.0046(20) -0.1020(20) 0.124(16) Uiso 0.60 d P 1
H26A H 0.1759(25) 0.0088(20) -0.1087(20) 0.186 Uiso 0.60 calc PR 1
H26B H 0.1091(25) 0.0388(20) -0.0800(20) 0.186 Uiso 0.60 calc PR 1
H26C H 0.1004(25) 0.0018(20) -0.1406(20) 0.186 Uiso 0.60 calc PR 1
C27X C 0.0417(22) -0.0585(19) -0.0554(19) 0.100(13) Uiso 0.60 d P 1
H27A H 0.0345(22) -0.0944(19) -0.0321(19) 0.150 Uiso 0.60 calc PR 1
H27B H 0.0160(22) -0.0615(19) -0.0938(19) 0.150 Uiso 0.60 calc PR 1
H27C H 0.0246(22) -0.0245(19) -0.0332(19) 0.150 Uiso 0.60 calc PR 1
C28X C 0.1364(20) -0.1079(17) -0.1009(17) 0.095(12) Uiso 0.60 d P 1
H28A H 0.1863(20) -0.1051(17) -0.1091(17) 0.142 Uiso 0.60 calc PR 1
H28B H 0.1095(20) -0.1105(17) -0.1387(17) 0.142 Uiso 0.60 calc PR 1
H28C H 0.1280(20) -0.1430(17) -0.0768(17) 0.142 Uiso 0.60 calc PR 1
C26Y C 0.0856(19) 0.0081(15) -0.0877(16) 0.032(8) Uiso 0.40 d P 2
H26D H 0.0604(19) 0.0030(15) -0.1261(16) 0.048 Uiso 0.40 calc PR 2
H26E H 0.1250(19) 0.0350(15) -0.0928(16) 0.048 Uiso 0.40 calc PR 2
H26F H 0.0539(19) 0.0246(15) -0.0584(16) 0.048 Uiso 0.40 calc PR 2
C27Y C 0.0429(26) -0.0927(23) -0.0442(22) 0.067(14) Uiso 0.40 d P 2
H27D H 0.0593(26) -0.1311(23) -0.0298(22) 0.100 Uiso 0.40 calc PR 2
H27E H 0.0105(26) -0.0981(23) -0.0785(22) 0.100 Uiso 0.40 calc PR 2
H27F H 0.0189(26) -0.0723(23) -0.0121(22) 0.100 Uiso 0.40 calc PR 2
C28Y C 0.1573(20) -0.0777(18) -0.1179(17) 0.044(10) Uiso 0.40 d P 2
H28D H 0.1762(20) -0.1162(18) -0.1058(17) 0.065 Uiso 0.40 calc PR 2
H28E H 0.1959(20) -0.0510(18) -0.1264(17) 0.065 Uiso 0.40 calc PR 2
H28F H 0.1273(20) -0.0823(18) -0.1538(17) 0.065 Uiso 0.40 calc PR 2
C29 C 0.0454(8) 0.1083(6) 0.2141(7) 0.041(4) Uiso 1 d . .
H29A H 0.0545(8) 0.1084(6) 0.1707(7) 0.050 Uiso 1 calc R .
H29B H -0.0026(8) 0.0932(6) 0.2188(7) 0.050 Uiso 1 calc R .
C30 C 0.0475(7) 0.1712(7) 0.2357(6) 0.040(4) Uani 1 d . .
C31 C 0.1078(7) 0.2114(6) 0.2349(6) 0.033(3) Uani 1 d . .
C32 C 0.1014(8) 0.2700(6) 0.2522(6) 0.038(4) Uani 1 d . .
H32 H 0.1412(8) 0.2947(6) 0.2508(6) 0.046 Uiso 1 calc R .
C33 C 0.0371(8) 0.2944(6) 0.2718(7) 0.041(4) Uani 1 d . .
C34 C -0.0203(8) 0.2564(8) 0.2731(7) 0.052(4) Uani 1 d . .
H34 H -0.0638(8) 0.2710(8) 0.2860(7) 0.062 Uiso 1 calc R .
C35 C -0.0151(8) 0.1969(7) 0.2558(7) 0.050(4) Uani 1 d . .
H35 H -0.0556(8) 0.1730(7) 0.2576(7) 0.059 Uiso 1 calc R .
C36 C 0.0368(9) 0.3597(7) 0.2928(8) 0.053(4) Uani 1 d . .
C37 C 0.0640(9) 0.4008(7) 0.2424(8) 0.064(5) Uani 1 d . .
H37A H 0.0636(9) 0.4417(7) 0.2561(8) 0.095 Uiso 1 calc R .
H37B H 0.0337(9) 0.3968(7) 0.2066(8) 0.095 Uiso 1 calc R .
H37C H 0.1118(9) 0.3895(7) 0.2329(8) 0.095 Uiso 1 calc R .
C38 C 0.0859(12) 0.3659(9) 0.3498(9) 0.091(7) Uani 1 d . .
H38A H 0.0861(12) 0.4068(9) 0.3634(9) 0.137 Uiso 1 calc R .
H38B H 0.1335(12) 0.3541(9) 0.3401(9) 0.137 Uiso 1 calc R .
H38C H 0.0688(12) 0.3405(9) 0.3816(9) 0.137 Uiso 1 calc R .
C39 C -0.0384(10) 0.3814(8) 0.3092(10) 0.096(8) Uani 1 d . .
H39A H -0.0362(10) 0.4225(8) 0.3221(10) 0.144 Uiso 1 calc R .
H39B H -0.0560(10) 0.3571(8) 0.3417(10) 0.144 Uiso 1 calc R .
H39C H -0.0699(10) 0.3780(8) 0.2740(10) 0.144 Uiso 1 calc R .
C40 C 0.2854(8) 0.3467(7) -0.0235(7) 0.051(4) Uani 1 d . .
H40A H 0.2505(8) 0.3787(7) -0.0259(7) 0.062 Uiso 1 calc R .
H40B H 0.3278(8) 0.3600(7) -0.0439(7) 0.062 Uiso 1 calc R .
C41 C 0.2561(8) 0.2924(7) -0.0549(7) 0.048(4) Uani 1 d . .
H41A H 0.2529(8) 0.2996(7) -0.0985(7) 0.058 Uiso 1 calc R .
H41B H 0.2084(8) 0.2846(7) -0.0410(7) 0.058 Uiso 1 calc R .
C42 C 0.3752(8) 0.2435(8) -0.0711(7) 0.057(5) Uani 1 d . .
H42A H 0.3768(8) 0.2170(8) -0.1062(7) 0.069 Uiso 1 calc R .
H42B H 0.3816(8) 0.2843(8) -0.0854(7) 0.069 Uiso 1 calc R .
C43 C 0.4347(8) 0.2278(8) -0.0269(6) 0.050(4) Uani 1 d . .
H43A H 0.4798(8) 0.2402(8) -0.0435(6) 0.060 Uiso 1 calc R .
H43B H 0.4361(8) 0.1846(8) -0.0212(6) 0.060 Uiso 1 calc R .
C44 C 0.4345(8) 0.3255(7) 0.0312(8) 0.060(5) Uani 1 d . .
H44A H 0.4366(8) 0.3372(7) -0.0114(8) 0.072 Uiso 1 calc R .
H44B H 0.4793(8) 0.3367(7) 0.0512(8) 0.072 Uiso 1 calc R .
C45 C 0.3743(8) 0.3591(8) 0.0605(8) 0.061(5) Uani 1 d . .
H45A H 0.3804(8) 0.3570(8) 0.1046(8) 0.073 Uiso 1 calc R .
H45B H 0.3760(8) 0.4010(8) 0.0487(8) 0.073 Uiso 1 calc R .
C46 C 0.2530(8) 0.3624(7) 0.0841(7) 0.049(4) Uani 1 d . .
H46A H 0.2562(8) 0.4055(7) 0.0789(7) 0.058 Uiso 1 calc R .
H46B H 0.2687(8) 0.3534(7) 0.1257(7) 0.058 Uiso 1 calc R .
C47 C 0.1733(8) 0.3442(7) 0.0766(7) 0.044(4) Uani 1 d . .
C48 C 0.1464(8) 0.2870(8) 0.0793(7) 0.050(4) Uani 1 d . .
C49 C 0.0738(8) 0.2763(8) 0.0779(7) 0.049(4) Uani 1 d . .
H49 H 0.0573(8) 0.2369(8) 0.0783(7) 0.059 Uiso 1 calc R .
C50 C 0.0249(8) 0.3233(8) 0.0759(7) 0.052(4) Uani 1 d . .
C51 C 0.0525(9) 0.3825(8) 0.0743(8) 0.064(5) Uani 1 d . .
H51 H 0.0218(9) 0.4153(8) 0.0734(8) 0.077 Uiso 1 calc R .
C52 C 0.1248(9) 0.3908(7) 0.0740(7) 0.057(5) Uani 1 d . .
H52 H 0.1421(9) 0.4299(7) 0.0719(7) 0.068 Uiso 1 calc R .
C53 C -0.0567(9) 0.3137(7) 0.0725(8) 0.056(5) Uani 1 d . .
C54X C -0.0736(16) 0.2755(14) 0.0091(13) 0.069(9) Uiso 0.60 d P 1
H54A H -0.0597(16) 0.2988(14) -0.0254(13) 0.103 Uiso 0.60 calc PR 1
H54B H -0.1237(16) 0.2668(14) 0.0056(13) 0.103 Uiso 0.60 calc PR 1
H54C H -0.0472(16) 0.2385(14) 0.0102(13) 0.103 Uiso 0.60 calc PR 1
C55X C -0.0996(14) 0.3724(12) 0.0654(13) 0.059(8) Uiso 0.60 d P 1
H55A H -0.0810(14) 0.3956(12) 0.0326(13) 0.088 Uiso 0.60 calc PR 1
H55B H -0.0957(14) 0.3950(12) 0.1026(13) 0.088 Uiso 0.60 calc PR 1
H55C H -0.1488(14) 0.3631(12) 0.0566(13) 0.088 Uiso 0.60 calc PR 1
C56X C -0.0786(16) 0.2762(15) 0.1186(14) 0.068(9) Uiso 0.60 d P 1
H56A H -0.0492(16) 0.2409(15) 0.1199(14) 0.103 Uiso 0.60 calc PR 1
H56B H -0.1274(16) 0.2649(15) 0.1110(14) 0.103 Uiso 0.60 calc PR 1
H56C H -0.0743(16) 0.2968(15) 0.1570(14) 0.103 Uiso 0.60 calc PR 1
C54Y C -0.0838(28) 0.3376(26) 0.0156(24) 0.093(17) Uiso 0.40 d P 2
H54D H -0.1345(28) 0.3321(26) 0.0128(24) 0.139 Uiso 0.40 calc PR 2
H54E H -0.0620(28) 0.3171(26) -0.0175(24) 0.139 Uiso 0.40 calc PR 2
H54F H -0.0730(28) 0.3797(26) 0.0135(24) 0.139 Uiso 0.40 calc PR 2
C55Y C -0.0747(22) 0.2415(18) 0.0785(20) 0.058(11) Uiso 0.40 d P 2
H55D H -0.0560(22) 0.2267(18) 0.1169(20) 0.086 Uiso 0.40 calc PR 2
H55E H -0.0531(22) 0.2201(18) 0.0459(20) 0.086 Uiso 0.40 calc PR 2
H55F H -0.1254(22) 0.2356(18) 0.0763(20) 0.086 Uiso 0.40 calc PR 2
C56Y C -0.0909(27) 0.3413(24) 0.1329(22) 0.088(16) Uiso 0.40 d P 2
H56D H -0.0695(27) 0.3226(24) 0.1684(22) 0.132 Uiso 0.40 calc PR 2
H56E H -0.1413(27) 0.3341(24) 0.1320(22) 0.132 Uiso 0.40 calc PR 2
H56F H -0.0822(27) 0.3838(24) 0.1344(22) 0.132 Uiso 0.40 calc PR 2
C57 C 0.2634(8) 0.1854(7) -0.0665(6) 0.044(4) Uani 1 d . .
H57A H 0.2534(8) 0.1924(7) -0.1096(6) 0.053 Uiso 1 calc R .
H57B H 0.2179(8) 0.1838(7) -0.0466(6) 0.053 Uiso 1 calc R .
C58 C 0.2983(7) 0.1243(7) -0.0598(6) 0.041(4) Uani 1 d . .
C59 C 0.3257(7) 0.0988(6) -0.0070(6) 0.035(3) Uani 1 d . .
C60 C 0.3554(8) 0.0393(7) -0.0071(7) 0.046(4) Uani 1 d . .
H60 H 0.3734(8) 0.0229(7) 0.0292(7) 0.056 Uiso 1 calc R .
C61 C 0.3577(7) 0.0061(7) -0.0602(6) 0.038(4) Uani 1 d . .
C62 C 0.3281(9) 0.0312(7) -0.1128(7) 0.056(5) Uani 1 d . .
H62 H 0.3266(9) 0.0088(7) -0.1486(7) 0.067 Uiso 1 calc R .
C63 C 0.3006(8) 0.0894(7) -0.1131(7) 0.050(4) Uani 1 d . .
H63 H 0.2832(8) 0.1055(7) -0.1497(7) 0.060 Uiso 1 calc R .
C64 C 0.3953(9) -0.0558(7) -0.0621(7) 0.051(4) Uani 1 d . .
C65 C 0.3450(10) -0.1003(7) -0.0930(9) 0.073(6) Uani 1 d . .
H65A H 0.3312(10) -0.0857(7) -0.1328(9) 0.110 Uiso 1 calc R .
H65B H 0.3034(10) -0.1050(7) -0.0690(9) 0.110 Uiso 1 calc R .
H65C H 0.3686(10) -0.1383(7) -0.0967(9) 0.110 Uiso 1 calc R .
C66 C 0.4168(11) -0.0788(8) 0.0003(8) 0.081(6) Uani 1 d . .
H66A H 0.4487(11) -0.0507(8) 0.0200(8) 0.121 Uiso 1 calc R .
H66B H 0.4403(11) -0.1168(8) -0.0035(8) 0.121 Uiso 1 calc R .
H66C H 0.3751(11) -0.0836(8) 0.0242(8) 0.121 Uiso 1 calc R .
C67 C 0.4613(9) -0.0485(8) -0.1022(9) 0.076(6) Uani 1 d . .
H67A H 0.4464(9) -0.0338(8) -0.1417(9) 0.114 Uiso 1 calc R .
H67B H 0.4844(9) -0.0866(8) -0.1064(9) 0.114 Uiso 1 calc R .
H67C H 0.4939(9) -0.0205(8) -0.0832(9) 0.114 Uiso 1 calc R .
C68 C 0.4784(8) 0.2281(8) 0.0781(7) 0.056(5) Uani 1 d . .
H68A H 0.5257(8) 0.2332(8) 0.0621(7) 0.068 Uiso 1 calc R .
H68B H 0.4681(8) 0.1854(8) 0.0784(7) 0.068 Uiso 1 calc R .
C69 C 0.4791(8) 0.2512(7) 0.1442(8) 0.053(4) Uani 1 d . .
C70 C 0.4230(8) 0.2505(7) 0.1831(7) 0.047(4) Uani 1 d . .
C71 C 0.4316(8) 0.2677(7) 0.2441(7) 0.051(4) Uani 1 d . .
H71 H 0.3918(8) 0.2695(7) 0.2684(7) 0.061 Uiso 1 calc R .
C72 C 0.5008(10) 0.2827(8) 0.2703(8) 0.064(5) Uani 1 d . .
C73 C 0.5562(10) 0.2803(9) 0.2289(11) 0.076(6) Uani 1 d . .
H73 H 0.6023(10) 0.2887(9) 0.2432(11) 0.092 Uiso 1 calc R .
C74 C 0.5463(9) 0.2663(8) 0.1687(9) 0.068(5) Uani 1 d . .
H74 H 0.5852(9) 0.2667(8) 0.1433(9) 0.082 Uiso 1 calc R .
C75 C 0.5093(11) 0.2998(9) 0.3375(9) 0.073(6) Uani 1 d . .
C76X C 0.5428(20) 0.3622(16) 0.3421(16) 0.116(12) Uiso 0.70 d P 1
H76A H 0.5128(20) 0.3906(16) 0.3207(16) 0.174 Uiso 0.70 calc PR 1
H76B H 0.5890(20) 0.3616(16) 0.3243(16) 0.174 Uiso 0.70 calc PR 1
H76C H 0.5477(20) 0.3737(16) 0.3842(16) 0.174 Uiso 0.70 calc PR 1
C77X C 0.5605(17) 0.2589(14) 0.3725(14) 0.090(9) Uiso 0.70 d P 1
H77A H 0.5640(17) 0.2715(14) 0.4144(14) 0.135 Uiso 0.70 calc PR 1
H77B H 0.6067(17) 0.2609(14) 0.3549(14) 0.135 Uiso 0.70 calc PR 1
H77C H 0.5431(17) 0.2184(14) 0.3704(14) 0.135 Uiso 0.70 calc PR 1
C78X C 0.4375(17) 0.3030(16) 0.3708(15) 0.104(11) Uiso 0.70 d P 1
H78A H 0.4052(17) 0.3290(16) 0.3486(15) 0.156 Uiso 0.70 calc PR 1
H78B H 0.4457(17) 0.3185(16) 0.4112(15) 0.156 Uiso 0.70 calc PR 1
H78C H 0.4173(17) 0.2635(16) 0.3731(15) 0.156 Uiso 0.70 calc PR 1
C76Y C 0.4942(43) 0.2442(33) 0.3754(33) 0.097(24) Uiso 0.30 d P 2
H76D H 0.4993(43) 0.2539(33) 0.4180(33) 0.146 Uiso 0.30 calc PR 2
H76E H 0.5274(43) 0.2131(33) 0.3656(33) 0.146 Uiso 0.30 calc PR 2
H76F H 0.4465(43) 0.2306(33) 0.3665(33) 0.146 Uiso 0.30 calc PR 2
C77Y C 0.4680(35) 0.3579(29) 0.3533(29) 0.076(19) Uiso 0.30 d P 2
H77D H 0.4819(35) 0.3897(29) 0.3265(29) 0.114 Uiso 0.30 calc PR 2
H77E H 0.4788(35) 0.3691(29) 0.3948(29) 0.114 Uiso 0.30 calc PR 2
H77F H 0.4177(35) 0.3508(29) 0.3481(29) 0.114 Uiso 0.30 calc PR 2
C78Y C 0.5935(47) 0.3100(46) 0.3622(42) 0.136(33) Uiso 0.30 d P 2
H78D H 0.6130(47) 0.3445(46) 0.3425(42) 0.203 Uiso 0.30 calc PR 2
H78E H 0.6212(47) 0.2752(46) 0.3526(42) 0.203 Uiso 0.30 calc PR 2
H78F H 0.5946(47) 0.3161(46) 0.4055(42) 0.203 Uiso 0.30 calc PR 2
P1 P 0.1810(4) 0.2221(4) 0.4889(4) 0.119(3) Uani 1 d . .
F1 F 0.2228(9) 0.1633(8) 0.4869(8) 0.162(6) Uiso 1 d . .
F2 F 0.1329(10) 0.2795(9) 0.4893(9) 0.183(7) Uiso 1 d . .
F3X F 0.1113(18) 0.1805(16) 0.4758(19) 0.157(12) Uiso 0.57 d P 1
F4X F 0.1817(17) 0.2262(12) 0.4145(12) 0.125(8) Uiso 0.57 d P 1
F5X F 0.2453(19) 0.2649(16) 0.4942(20) 0.173(13) Uiso 0.57 d P 1
F6X F 0.1697(22) 0.2216(17) 0.5557(16) 0.173(13) Uiso 0.57 d P 1
F3Y F 0.1270(22) 0.1863(18) 0.5399(19) 0.139(13) Uiso 0.43 d P 2
F4Y F 0.1277(28) 0.1995(23) 0.4396(24) 0.168(18) Uiso 0.43 d P 2
F5Y F 0.2393(28) 0.2449(22) 0.4387(25) 0.180(17) Uiso 0.43 d P 2
F6Y F 0.2348(21) 0.2487(17) 0.5435(19) 0.134(12) Uiso 0.43 d P 2
P2 P 0.8506(6) 0.0412(7) 0.3260(6) 0.188(5) Uani 1 d . .
F7 F 0.7994(15) 0.0354(12) 0.3770(13) 0.262(11) Uiso 1 d . .
F8 F 0.9027(14) 0.0442(11) 0.2793(12) 0.232(10) Uiso 1 d . .
F9 F 0.8773(20) -0.0235(19) 0.3410(17) 0.355(19) Uiso 1 d . .
F10 F 0.9091(19) 0.0829(15) 0.3689(15) 0.320(16) Uiso 1 d . .
F11 F 0.7925(16) 0.0100(13) 0.2821(12) 0.249(11) Uiso 1 d . .
F12 F 0.8143(21) 0.1010(19) 0.3121(17) 0.359(19) Uiso 1 d . .
O1 O 0.9838(12) 0.0856(11) 0.6655(11) 0.093(7) Uiso 0.60 d P .
O2 O 0.2499(22) 0.0135(19) 0.5003(18) 0.118(13) Uiso 0.40 d P .

loop_
_atom_type_symbol
_atom_type_description
_atom_type_scat_dispersion_real
_atom_type_scat_dispersion_imag
_atom_type_scat_source
C C 0.0033 0.0016 'International Tables Vol C Tables 4.2.6.8 and 6.1.1.4'
H H 0.0000 0.0000 'International Tables Vol C Tables 4.2.6.8 and 6.1.1.4'
N N 0.0061 0.0033 'International Tables Vol C Tables 4.2.6.8 and 6.1.1.4'
O O 0.0106 0.0060 'International Tables Vol C Tables 4.2.6.8 and 6.1.1.4'
F F 0.0171 0.0103 'International Tables Vol C Tables 4.2.6.8 and 6.1.1.4'
P P 0.1023 0.0942 'International Tables Vol C Tables 4.2.6.8 and 6.1.1.4'
S S 0.1246 0.1234 'International Tables Vol C Tables 4.2.6.8 and 6.1.1.4'
Ru Ru -1.2594 0.8363 'International Tables Vol C Tables 4.2.6.8 and 6.1.1.4'

loop_
_geom_angle_atom_site_label_1
_geom_angle_atom_site_label_2
_geom_angle_atom_site_label_3
_geom_angle
_geom_angle_site_symmetry_1
_geom_angle_site_symmetry_3
_geom_angle_publ_flag
S6 Ru1 S3 100.48(13) . . ?
S6 Ru1 S5 86.20(13) . . ?
S3 Ru1 S5 87.21(13) . . ?
S6 Ru1 S4 87.80(13) . . ?
S3 Ru1 S4 169.57(13) . . ?
S5 Ru1 S4 87.02(13) . . ?
S6 Ru1 S2 86.47(13) . . ?
S3 Ru1 S2 87.94(13) . . ?
S5 Ru1 S2 170.34(13) . . ?
S4 Ru1 S2 98.98(13) . . ?
S6 Ru1 S1 171.20(14) . . ?
S3 Ru1 S1 86.04(13) . . ?
S5 Ru1 S1 100.12(13) . . ?
S4 Ru1 S1 86.43(12) . . ?
S2 Ru1 S1 87.87(13) . . ?
S6 Ru1 Ru2 126.96(10) . . ?
S3 Ru1 Ru2 52.72(10) . . ?
S5 Ru1 Ru2 128.72(10) . . ?
S4 Ru1 Ru2 126.39(10) . . ?
S2 Ru1 Ru2 52.80(9) . . ?
S1 Ru1 Ru2 53.01(9) . . ?
S6 Ru1 Ru3 52.62(9) . . ?
S3 Ru1 Ru3 128.32(11) . . ?
S5 Ru1 Ru3 52.55(10) . . ?
S4 Ru1 Ru3 52.77(10) . . ?
S2 Ru1 Ru3 126.01(10) . . ?
S1 Ru1 Ru3 127.17(10) . . ?
Ru2 Ru1 Ru3 178.71(6) . . ?
N1 Ru2 N3 82.3(4) . . ?
N1 Ru2 N2 83.0(4) . . ?
N3 Ru2 N2 82.9(5) . . ?
N1 Ru2 S3 91.2(3) . . ?
N3 Ru2 S3 95.9(3) . . ?
N2 Ru2 S3 174.2(3) . . ?
N1 Ru2 S2 171.9(3) . . ?
N3 Ru2 S2 89.7(3) . . ?
N2 Ru2 S2 94.6(3) . . ?
S3 Ru2 S2 91.07(13) . . ?
N1 Ru2 S1 96.1(3) . . ?
N3 Ru2 S1 174.4(3) . . ?
N2 Ru2 S1 91.6(3) . . ?
S3 Ru2 S1 89.57(14) . . ?
S2 Ru2 S1 91.73(13) . . ?
N1 Ru2 Ru1 131.9(3) . . ?
N3 Ru2 Ru1 128.7(3) . . ?
N2 Ru2 Ru1 130.2(3) . . ?
S3 Ru2 Ru1 54.72(9) . . ?
S2 Ru2 Ru1 55.11(10) . . ?
S1 Ru2 Ru1 56.08(10) . . ?
N5 Ru3 N4 82.6(5) . . ?
N5 Ru3 N6 83.5(5) . . ?
N4 Ru3 N6 82.7(5) . . ?
N5 Ru3 S6 91.3(3) . . ?
N4 Ru3 S6 96.0(3) . . ?
N6 Ru3 S6 174.7(4) . . ?
N5 Ru3 S5 174.3(4) . . ?
N4 Ru3 S5 91.7(3) . . ?
N6 Ru3 S5 95.8(4) . . ?
S6 Ru3 S5 89.41(14) . . ?
N5 Ru3 S4 95.2(3) . . ?
N4 Ru3 S4 172.7(3) . . ?
N6 Ru3 S4 90.2(4) . . ?
S6 Ru3 S4 90.97(13) . . ?
S5 Ru3 S4 90.46(13) . . ?
N5 Ru3 Ru1 129.4(4) . . ?
N4 Ru3 Ru1 131.3(3) . . ?
N6 Ru3 Ru1 129.7(4) . . ?
S6 Ru3 Ru1 54.66(9) . . ?
S5 Ru3 Ru1 55.05(10) . . ?
S4 Ru3 Ru1 55.10(9) . . ?
C9 S1 Ru2 110.1(5) . . ?
C9 S1 Ru1 131.1(5) . . ?
Ru2 S1 Ru1 70.91(10) . . ?
C20 S2 Ru2 112.7(5) . . ?
C20 S2 Ru1 128.2(5) . . ?
Ru2 S2 Ru1 72.09(11) . . ?
C31 S3 Ru2 112.6(5) . . ?
C31 S3 Ru1 128.6(5) . . ?
Ru2 S3 Ru1 72.56(11) . . ?
C59 S4 Ru3 111.2(5) . . ?
C59 S4 Ru1 127.2(5) . . ?
Ru3 S4 Ru1 72.13(11) . . ?
C70 S5 Ru3 111.2(5) . . ?
C70 S5 Ru1 124.3(5) . . ?
Ru3 S5 Ru1 72.40(11) . . ?
C48 S6 Ru3 111.3(5) . . ?
C48 S6 Ru1 126.9(5) . . ?
Ru3 S6 Ru1 72.72(11) . . ?
C6 N1 C1 110.2(11) . . ?
C6 N1 C7 107.7(10) . . ?
C1 N1 C7 110.6(11) . . ?
C6 N1 Ru2 104.2(8) . . ?
C1 N1 Ru2 109.3(8) . . ?
C7 N1 Ru2 114.5(9) . . ?
C3 N2 C18 112.1(11) . . ?
C3 N2 C2 111.0(11) . . ?
C18 N2 C2 107.9(11) . . ?
C3 N2 Ru2 109.7(9) . . ?
C18 N2 Ru2 112.9(9) . . ?
C2 N2 Ru2 102.8(9) . . ?
C29 N3 C5 111.8(11) . . ?
C29 N3 C4 109.1(10) . . ?
C5 N3 C4 109.2(11) . . ?
C29 N3 Ru2 113.4(8) . . ?
C5 N3 Ru2 109.0(8) . . ?
C4 N3 Ru2 103.9(8) . . ?
C45 N4 C46 104.3(11) . . ?
C45 N4 C40 111.4(12) . . ?
C46 N4 C40 112.1(11) . . ?
C45 N4 Ru3 104.4(9) . . ?
C46 N4 Ru3 114.4(9) . . ?
C40 N4 Ru3 109.8(8) . . ?
C57 N5 C42 111.1(12) . . ?
C57 N5 C41 106.4(11) . . ?
C42 N5 C41 112.1(12) . . ?
C57 N5 Ru3 114.3(9) . . ?
C42 N5 Ru3 109.7(9) . . ?
C41 N5 Ru3 103.1(8) . . ?
C44 N6 C68 113.8(13) . . ?
C44 N6 C43 111.9(13) . . ?
C68 N6 C43 104.9(12) . . ?
C44 N6 Ru3 109.2(9) . . ?
C68 N6 Ru3 113.4(9) . . ?
C43 N6 Ru3 102.9(9) . . ?
C2 C1 N1 112.8(12) . . ?
C1 C2 N2 111.7(12) . . ?
N2 C3 C4 112.8(12) . . ?
C3 C4 N3 112.1(12) . . ?
C6 C5 N3 111.4(12) . . ?
C5 C6 N1 111.7(11) . . ?
N1 C7 C8 115.6(12) . . ?
C9 C8 C13 116.7(14) . . ?
C9 C8 C7 128.3(13) . . ?
C13 C8 C7 114.8(13) . . ?
C8 C9 C10 120.1(14) . . ?
C8 C9 S1 124.8(12) . . ?
C10 C9 S1 113.5(11) . . ?
C11 C10 C9 121.4(14) . . ?
C12 C11 C10 118.1(14) . . ?
C12 C11 C14 121.4(14) . . ?
C10 C11 C14 120.4(14) . . ?
C13 C12 C11 120.2(15) . . ?
C12 C13 C8 123.5(16) . . ?
C15 C14 C16 109.9(16) . . ?
C15 C14 C11 109.7(14) . . ?
C16 C14 C11 111.5(14) . . ?
C15 C14 C17 107.5(17) . . ?
C16 C14 C17 107.8(15) . . ?
C11 C14 C17 110.4(14) . . ?
N2 C18 C19 117.6(12) . . ?
C20 C19 C24 115.6(13) . . ?
C20 C19 C18 128.5(13) . . ?
C24 C19 C18 115.9(13) . . ?
C21 C20 C19 119.8(13) . . ?
C21 C20 S2 115.3(11) . . ?
C19 C20 S2 124.1(11) . . ?
C22 C21 C20 123.5(15) . . ?
C21 C22 C23 117.4(14) . . ?
C21 C22 C25 122.1(15) . . ?
C23 C22 C25 120.4(14) . . ?
C24 C23 C22 120.4(16) . . ?
C23 C24 C19 123.3(16) . . ?
C27X C25 C26X 110.5(28) . . ?
C27X C25 C22 109.4(22) . . ?
C26Y C25 C22 111.6(18) . . ?
C26X C25 C22 108.3(22) . . ?
C27X C25 C28X 106.3(26) . . ?
C26X C25 C28X 110.8(25) . . ?
C22 C25 C28X 111.4(18) . . ?
C26Y C25 C28Y 106.2(23) . . ?
C22 C25 C28Y 114.5(19) . . ?
C26Y C25 C27Y 108.0(25) . . ?
C22 C25 C27Y 100.2(21) . . ?
C28Y C25 C27Y 116.1(24) . . ?
C30 C29 N3 117.3(12) . . ?
C35 C30 C31 114.6(13) . . ?
C35 C30 C29 118.5(13) . . ?
C31 C30 C29 126.7(13) . . ?
C32 C31 C30 121.0(13) . . ?
C32 C31 S3 114.6(11) . . ?
C30 C31 S3 122.8(10) . . ?
C31 C32 C33 122.6(14) . . ?
C34 C33 C32 116.8(13) . . ?
C34 C33 C36 124.9(13) . . ?
C32 C33 C36 118.2(14) . . ?
C33 C34 C35 121.6(14) . . ?
C34 C35 C30 123.3(14) . . ?
C33 C36 C37 110.3(13) . . ?
C33 C36 C38 108.8(14) . . ?
C37 C36 C38 109.3(15) . . ?
C33 C36 C39 112.3(14) . . ?
C37 C36 C39 107.9(14) . . ?
C38 C36 C39 108.3(15) . . ?
C41 C40 N4 110.9(12) . . ?
C40 C41 N5 111.1(12) . . ?
C43 C42 N5 111.5(12) . . ?
C42 C43 N6 111.3(12) . . ?
N6 C44 C45 112.0(13) . . ?
N4 C45 C44 111.4(13) . . ?
N4 C46 C47 117.0(12) . . ?
C48 C47 C52 117.2(14) . . ?
C48 C47 C46 126.3(13) . . ?
C52 C47 C46 116.0(14) . . ?
C47 C48 C49 121.5(15) . . ?
C47 C48 S6 125.3(12) . . ?
C49 C48 S6 111.6(13) . . ?
C48 C49 C50 121.3(16) . . ?
C49 C50 C51 117.4(14) . . ?
C49 C50 C53 123.3(15) . . ?
C51 C50 C53 119.3(14) . . ?
C52 C51 C50 119.3(15) . . ?
C51 C52 C47 123.3(16) . . ?
C56X C53 C55X 114.9(21) . . ?
C56X C53 C50 111.3(18) . . ?
C54Y C53 C50 108.3(26) . . ?
C55X C53 C50 113.7(16) . . ?
C54Y C53 C56Y 115.7(31) . . ?
C50 C53 C56Y 109.0(22) . . ?
C54Y C53 C55Y 111.3(29) . . ?
C50 C53 C55Y 109.6(19) . . ?
C56Y C53 C55Y 102.7(26) . . ?
C56X C53 C54X 104.5(20) . . ?
C55X C53 C54X 105.4(18) . . ?
C50 C53 C54X 106.0(16) . . ?
N5 C57 C58 117.7(11) . . ?
C59 C58 C63 116.8(14) . . ?
C59 C58 C57 127.0(13) . . ?
C63 C58 C57 116.2(13) . . ?
C58 C59 C60 121.0(13) . . ?
C58 C59 S4 125.7(11) . . ?
C60 C59 S4 112.3(10) . . ?
C61 C60 C59 121.1(14) . . ?
C60 C61 C62 117.8(14) . . ?
C60 C61 C64 121.7(12) . . ?
C62 C61 C64 120.5(12) . . ?
C61 C62 C63 121.2(14) . . ?
C62 C63 C58 122.1(14) . . ?
C66 C64 C65 109.3(15) . . ?
C66 C64 C67 110.7(15) . . ?
C65 C64 C67 108.3(14) . . ?
C66 C64 C61 112.8(13) . . ?
C65 C64 C61 108.5(13) . . ?
C67 C64 C61 107.1(13) . . ?
N6 C68 C69 115.0(14) . . ?
C70 C69 C74 117.6(16) . . ?
C70 C69 C68 126.5(14) . . ?
C74 C69 C68 115.2(15) . . ?
C69 C70 C71 121.5(14) . . ?
C69 C70 S5 125.0(11) . . ?
C71 C70 S5 111.1(12) . . ?
C70 C71 C72 121.5(16) . . ?
C73 C72 C71 114.1(16) . . ?
C73 C72 C75 125.2(17) . . ?
C71 C72 C75 120.7(18) . . ?
C74 C73 C72 123.6(17) . . ?
C73 C74 C69 121.5(17) . . ?
C77X C75 C72 112.7(18) . . ?
C76Y C75 C72 107.9(31) . . ?
C77X C75 C76X 105.2(21) . . ?
C72 C75 C76X 108.8(20) . . ?
C77X C75 C78X 109.6(22) . . ?
C72 C75 C78X 113.4(19) . . ?
C76X C75 C78X 106.7(22) . . ?
C76Y C75 C77Y 117.0(41) . . ?
C72 C75 C77Y 112.5(27) . . ?
C76Y C75 C78Y 97.1(44) . . ?
C72 C75 C78Y 114.8(35) . . ?
C77Y C75 C78Y 106.8(42) . . ?
F6X P1 F1 96.2(16) . . ?
F1 P1 F4Y 91.3(19) . . ?
F6X P1 F5X 93.8(21) . . ?
F1 P1 F5X 97.6(15) . . ?
F6X P1 F2 84.4(15) . . ?
F1 P1 F2 175.5(11) . . ?
F4Y P1 F2 84.7(19) . . ?
F5X P1 F2 86.9(15) . . ?
F6X P1 F3X 91.8(20) . . ?
F1 P1 F3X 85.1(14) . . ?
F5X P1 F3X 173.5(22) . . ?
F2 P1 F3X 90.4(14) . . ?
F6X P1 F4X 171.8(18) . . ?
F1 P1 F4X 90.0(12) . . ?
F5X P1 F4X 90.7(19) . . ?
F2 P1 F4X 89.0(13) . . ?
F3X P1 F4X 83.4(17) . . ?
F1 P1 F6Y 91.4(15) . . ?
F4Y P1 F6Y 176.9(23) . . ?
F2 P1 F6Y 92.5(15) . . ?
F1 P1 F5Y 83.9(17) . . ?
F4Y P1 F5Y 93.5(26) . . ?
F2 P1 F5Y 98.4(18) . . ?
F6Y P1 F5Y 88.4(23) . . ?
F1 P1 F3Y 86.1(15) . . ?
F4Y P1 F3Y 85.5(25) . . ?
F2 P1 F3Y 91.4(15) . . ?
F6Y P1 F3Y 93.1(20) . . ?
F5Y P1 F3Y 170.0(21) . . ?
F8 P2 F7 176.3(19) . . ?
F8 P2 F12 97.3(19) . . ?
F7 P2 F12 86.1(17) . . ?
F8 P2 F9 88.4(17) . . ?
F7 P2 F9 88.4(18) . . ?
F12 P2 F9 172.2(23) . . ?
F8 P2 F11 93.3(16) . . ?
F7 P2 F11 88.4(14) . . ?
F12 P2 F11 88.1(19) . . ?
F9 P2 F11 86.2(19) . . ?
F8 P2 F10 85.8(15) . . ?
F7 P2 F10 93.0(17) . . ?
F12 P2 F10 84.8(20) . . ?
F9 P2 F10 101.0(20) . . ?
F11 P2 F10 172.7(19) . . ?

loop_
_geom_bond_atom_site_label_1
_geom_bond_atom_site_label_2
_geom_bond_distance
_geom_bond_site_symmetry_2
_geom_bond_publ_flag
Ru1 S6 2.371(4) . ?
Ru1 S3 2.374(4) . ?
Ru1 S5 2.387(4) . ?
Ru1 S4 2.392(4) . ?
Ru1 S2 2.392(4) . ?
Ru1 S1 2.436(4) . ?
Ru1 Ru2 2.775(2) . ?
Ru1 Ru3 2.776(2) . ?
Ru2 N1 2.146(11) . ?
Ru2 N3 2.152(11) . ?
Ru2 N2 2.166(11) . ?
Ru2 S3 2.314(4) . ?
Ru2 S2 2.323(4) . ?
Ru2 S1 2.345(4) . ?
Ru3 N5 2.132(11) . ?
Ru3 N4 2.141(11) . ?
Ru3 N6 2.141(12) . ?
Ru3 S6 2.310(4) . ?
Ru3 S5 2.312(4) . ?
Ru3 S4 2.322(4) . ?
S1 C9 1.819(14) . ?
S2 C20 1.777(13) . ?
S3 C31 1.792(13) . ?
S4 C59 1.791(14) . ?
S5 C70 1.808(15) . ?
S6 C48 1.82(2) . ?
N1 C6 1.49(2) . ?
N1 C1 1.49(2) . ?
N1 C7 1.50(2) . ?
N2 C3 1.50(2) . ?
N2 C18 1.50(2) . ?
N2 C2 1.52(2) . ?
N3 C29 1.49(2) . ?
N3 C5 1.52(2) . ?
N3 C4 1.54(2) . ?
N4 C45 1.48(2) . ?
N4 C46 1.49(2) . ?
N4 C40 1.50(2) . ?
N5 C57 1.48(2) . ?
N5 C42 1.52(2) . ?
N5 C41 1.52(2) . ?
N6 C44 1.51(2) . ?
N6 C68 1.51(2) . ?
N6 C43 1.54(2) . ?
C1 C2 1.49(2) . ?
C3 C4 1.50(2) . ?
C5 C6 1.48(2) . ?
C7 C8 1.50(2) . ?
C8 C9 1.37(2) . ?
C8 C13 1.42(2) . ?
C9 C10 1.41(2) . ?
C10 C11 1.39(2) . ?
C11 C12 1.38(2) . ?
C11 C14 1.54(2) . ?
C12 C13 1.35(2) . ?
C14 C15 1.48(2) . ?
C14 C16 1.54(2) . ?
C14 C17 1.56(2) . ?
C18 C19 1.50(2) . ?
C19 C20 1.40(2) . ?
C19 C24 1.42(2) . ?
C20 C21 1.39(2) . ?
C21 C22 1.37(2) . ?
C22 C23 1.39(2) . ?
C22 C25 1.54(2) . ?
C23 C24 1.36(2) . ?
C25 C27X 1.37(4) . ?
C25 C26Y 1.50(4) . ?
C25 C26X 1.51(4) . ?
C25 C28X 1.55(4) . ?
C25 C28Y 1.55(4) . ?
C25 C27Y 1.68(5) . ?
C29 C30 1.48(2) . ?
C30 C35 1.39(2) . ?
C30 C31 1.44(2) . ?
C31 C32 1.36(2) . ?
C32 C33 1.40(2) . ?
C33 C34 1.37(2) . ?
C33 C36 1.53(2) . ?
C34 C35 1.38(2) . ?
C36 C37 1.53(2) . ?
C36 C38 1.54(2) . ?
C36 C39 1.54(2) . ?
C40 C41 1.49(2) . ?
C42 C43 1.50(2) . ?
C44 C45 1.51(2) . ?
C46 C47 1.55(2) . ?
C47 C48 1.37(2) . ?
C47 C52 1.38(2) . ?
C48 C49 1.38(2) . ?
C49 C50 1.39(2) . ?
C50 C51 1.42(2) . ?
C50 C53 1.54(2) . ?
C51 C52 1.37(2) . ?
C53 C56X 1.38(3) . ?
C53 C54Y 1.44(5) . ?
C53 C55X 1.54(3) . ?
C53 C56Y 1.61(5) . ?
C53 C55Y 1.65(4) . ?
C53 C54X 1.65(3) . ?
C57 C58 1.52(2) . ?
C58 C59 1.38(2) . ?
C58 C63 1.41(2) . ?
C59 C60 1.44(2) . ?
C60 C61 1.38(2) . ?
C61 C62 1.38(2) . ?
C61 C64 1.55(2) . ?
C62 C63 1.40(2) . ?
C64 C66 1.51(2) . ?
C64 C65 1.51(2) . ?
C64 C67 1.55(2) . ?
C68 C69 1.54(2) . ?
C69 C70 1.37(2) . ?
C69 C74 1.40(2) . ?
C70 C71 1.40(2) . ?
C71 C72 1.44(2) . ?
C72 C73 1.40(3) . ?
C72 C75 1.53(2) . ?
C73 C74 1.36(2) . ?
C75 C77X 1.51(3) . ?
C75 C76Y 1.52(7) . ?
C75 C76X 1.53(4) . ?
C75 C78X 1.55(3) . ?
C75 C77Y 1.55(6) . ?
C75 C78Y 1.67(9) . ?
P1 F6X 1.49(4) . ?
P1 F1 1.53(2) . ?
P1 F4Y 1.53(5) . ?
P1 F5X 1.54(4) . ?
P1 F2 1.56(2) . ?
P1 F3X 1.62(3) . ?
P1 F4X 1.63(3) . ?
P1 F6Y 1.65(4) . ?
P1 F5Y 1.65(5) . ?
P1 F3Y 1.73(4) . ?
P2 F8 1.44(3) . ?
P2 F7 1.50(3) . ?
P2 F12 1.52(4) . ?
P2 F9 1.56(4) . ?
P2 F11 1.59(3) . ?
P2 F10 1.70(4) . ?
